data_1554886
loop_
_publ_author_name
'Ren, Xiao-Rui'
'Lin, Jun-Bing'
'Hu, Xiu-Qin'
'Xu, Peng-Fei'

_publ_section_title
;
 Bifunctional Br\/onsted base catalyzed inverse-electron-demand
 aza-Diels--Alder reactions of saccharin-derived 1-azadienes with
 azlactones
;
_journal_issue 13
_journal_name_full 'Organic Chemistry Frontiers'
_journal_page_first 2280
_journal_paper_doi 10.1039/C9QO00357F
_journal_volume 6
_journal_year 2019
_chemical_absolute_configuration ad
_chemical_formula_moiety 'C32 H26 N2 O5 S, C H Cl3'
_chemical_formula_sum 'C33 H27 Cl3 N2 O5 S'
_chemical_formula_weight 669.98
_space_group_crystal_system orthorhombic
_space_group_IT_number 19
_space_group_name_Hall 'P 2ac 2ab'
_space_group_name_H-M_alt 'P 21 21 21'
_atom_sites_solution_hydrogens geom
_atom_sites_solution_primary direct
_atom_sites_solution_secondary difmap
_audit_creation_date 2018-07-11
_audit_creation_method
;
Olex2 1.2
(compiled 2018.05.29 svn.r3508 for OlexSys, GUI svn.r5506)
;
_audit_update_record
;
2019-01-25 deposited with the CCDC.	2019-05-08 downloaded from the CCDC.
;
_cell_angle_alpha 90.00
_cell_angle_beta 90.00
_cell_angle_gamma 90.00
_cell_formula_units_Z 4
_cell_length_a 10.9357(5)
_cell_length_b 11.7723(6)
_cell_length_c 24.8931(9)
_cell_measurement_reflns_used 3104
_cell_measurement_temperature 293(2)
_cell_measurement_theta_max 22.7800
_cell_measurement_theta_min 3.7640
_cell_volume 3204.7(2)
_computing_cell_refinement
;
CrysAlisPro, Agilent Technologies,
Version 1.171.36.28 (release 01-02-2013 CrysAlis171 .NET)
(compiled Feb  1 2013,16:14:44)
;
_computing_data_collection
;
CrysAlisPro, Agilent Technologies,
Version 1.171.36.28 (release 01-02-2013 CrysAlis171 .NET)
(compiled Feb  1 2013,16:14:44)
;
_computing_data_reduction
;
CrysAlisPro, Agilent Technologies,
Version 1.171.36.28 (release 01-02-2013 CrysAlis171 .NET)
(compiled Feb  1 2013,16:14:44)
;
_computing_molecular_graphics 'Olex2 (Dolomanov et al., 2009)'
_computing_publication_material 'Olex2 (Dolomanov et al., 2009)'
_computing_structure_refinement 'ShelXL (Sheldrick, 2015)'
_computing_structure_solution 'ShelXS (Sheldrick, 2008)'
_diffrn_ambient_temperature 293(2)
_diffrn_detector_area_resol_mean 16.0733
_diffrn_measured_fraction_theta_full 0.997
_diffrn_measured_fraction_theta_max 0.997
_diffrn_measurement_details
;
#__ type_ start__ end____ width___ exp.time_
  1 omega  -15.00   22.00   1.0000    5.0000
omega____ theta____ kappa____ phi______ frames
    -      -19.4273  -99.0000   60.0000 37

#__ type_ start__ end____ width___ exp.time_
  2 omega   -1.00   40.00   1.0000    5.0000
omega____ theta____ kappa____ phi______ frames
    -       22.7867   57.0000  -60.0000 41

#__ type_ start__ end____ width___ exp.time_
  3 omega   -9.00   16.00   1.0000    5.0000
omega____ theta____ kappa____ phi______ frames
    -       22.7867   38.0000  -60.0000 25

#__ type_ start__ end____ width___ exp.time_
  4 omega   51.00   88.00   1.0000    5.0000
omega____ theta____ kappa____ phi______ frames
    -       22.7867   38.0000  -60.0000 37

#__ type_ start__ end____ width___ exp.time_
  5 omega  -50.00   43.00   1.0000    5.0000
omega____ theta____ kappa____ phi______ frames
    -       22.7867  -38.0000  120.0000 93
;
_diffrn_measurement_device_type 'SuperNova, Dual, Cu at zero, Eos'
_diffrn_measurement_method '\w scans'
_diffrn_orient_matrix_UB_11 0.0096872000
_diffrn_orient_matrix_UB_12 -0.0595708000
_diffrn_orient_matrix_UB_13 -0.0001893000
_diffrn_orient_matrix_UB_21 -0.0574620000
_diffrn_orient_matrix_UB_22 -0.0082581000
_diffrn_orient_matrix_UB_23 0.0126209000
_diffrn_orient_matrix_UB_31 -0.0284677000
_diffrn_orient_matrix_UB_32 -0.0036601000
_diffrn_orient_matrix_UB_33 -0.0255486000
_diffrn_radiation_monochromator mirror
_diffrn_radiation_type MoK\a
_diffrn_radiation_wavelength 0.71073
_diffrn_reflns_av_R_equivalents 0.0342
_diffrn_reflns_av_unetI/netI 0.0625
_diffrn_reflns_limit_h_max 13
_diffrn_reflns_limit_h_min -13
_diffrn_reflns_limit_k_max 14
_diffrn_reflns_limit_k_min -14
_diffrn_reflns_limit_l_max 30
_diffrn_reflns_limit_l_min -25
_diffrn_reflns_number 12469
_diffrn_reflns_theta_full 26.02
_diffrn_reflns_theta_max 26.02
_diffrn_reflns_theta_min 3.46
_diffrn_source 'SuperNova (Mo) X-ray Source'
_exptl_absorpt_coefficient_mu 0.395
_exptl_absorpt_correction_T_max 1.00000
_exptl_absorpt_correction_T_min 0.65772
_exptl_absorpt_correction_type multi-scan
_exptl_absorpt_process_details
;
CrysAlisPro, Agilent Technologies,
Version 1.171.36.28 (release 01-02-2013 CrysAlis171 .NET)
(compiled Feb  1 2013,16:14:44)
Empirical absorption correction using spherical harmonics,
 implemented in SCALE3 ABSPACK scaling algorithm.
;
_exptl_crystal_colour 'clear light yellow'
_exptl_crystal_colour_lustre clear
_exptl_crystal_colour_modifier light
_exptl_crystal_colour_primary yellow
_exptl_crystal_density_diffrn 1.389
_exptl_crystal_density_method 'not measured'
_exptl_crystal_description block
_exptl_crystal_F_000 1384
_exptl_crystal_size_max 0.15
_exptl_crystal_size_mid 0.12
_exptl_crystal_size_min 0.07
_refine_diff_density_max 0.279
_refine_diff_density_min -0.345
_refine_diff_density_rms 0.050
_refine_ls_abs_structure_details 'Flack H D (1983), Acta Cryst. A39, 876-881'
_refine_ls_abs_structure_Flack 0.10(9)
_refine_ls_extinction_method none
_refine_ls_goodness_of_fit_ref 1.048
_refine_ls_hydrogen_treatment mixed
_refine_ls_matrix_type full
_refine_ls_number_parameters 429
_refine_ls_number_reflns 6210
_refine_ls_number_restraints 36
_refine_ls_restrained_S_all 1.100
_refine_ls_R_factor_all 0.0793
_refine_ls_R_factor_gt 0.0560
_refine_ls_shift/su_max 0.003
_refine_ls_shift/su_mean 0.000
_refine_ls_structure_factor_coef Fsqd
_refine_ls_weighting_details 'calc w=1/[\s^2^(Fo^2^)+(0.0540P)^2^+0.6295P] where P=(Fo^2^+2Fc^2^)/3'
_refine_ls_weighting_scheme calc
_refine_ls_wR_factor_gt 0.1179
_refine_ls_wR_factor_ref 0.1352
_reflns_number_gt 4721
_reflns_number_total 6210
_reflns_threshold_expression >2sigma(I)
_cod_data_source_file c9qo00357f2.cif
_cod_data_source_block renxr_0709
_cod_database_code 1554886
_reflns_odcompleteness_completeness 99.60
_reflns_odcompleteness_iscentric 1
_reflns_odcompleteness_theta 26.32
_olex2_refinement_description
;
1. Fixed Uiso
 At 1.2 times of:
  All C(H) groups, All C(H,H) groups
 At 1.5 times of:
  All C(H,H,H) groups
2. Uiso/Uaniso restraints and constraints
Uanis(Cl3B) \\sim Ueq, Uanis(Cl1) \\sim Ueq, Uanis(Cl1B) \\sim Ueq, Uanis(Cl2)
\\sim Ueq, Uanis(Cl2B) \\sim Ueq, Uanis(Cl3) \\sim Ueq: with sigma of 0.01 and
sigma for terminal atoms of 0.02
3. Others
 Fixed Sof: Cl1(0.5) Cl3(0.5) Cl2(0.5) H33A(0.5) H33(0.5) Cl1B(0.5) Cl2B(0.5)
 Cl3B(0.5)
4.a Ternary CH refined with riding coordinates:
 C9(H9), C33(H33A), C33(H33)
4.b Secondary CH2 refined with riding coordinates:
 C26(H26A,H26B)
4.c Aromatic/amide H refined with riding coordinates:
 C8(H8), C28(H28), C25(H25), C4(H4), C14(H14), C32(H32), C24(H24), C21(H21),
 C17(H17), C15(H15), C31(H31), C1(H1), C22(H22), C30(H30), C23(H23), C29(H29),
 C2(H2A), C3(H3), C16(H16)
4.d Idealised Me refined as rotating group:
 C18(H18A,H18B,H18C)
;
_olex2_date_sample_data_collection 2018-07-09
_olex2_submission_special_instructions 'No special instructions were received'

loop_
_space_group_symop_id
_space_group_symop_operation_xyz
1 'x, y, z'
2 '-x+1/2, -y, z+1/2'
3 'x+1/2, -y+1/2, -z'
4 '-x, y+1/2, -z+1/2'

loop_
_atom_site_label
_atom_site_type_symbol
_atom_site_fract_x
_atom_site_fract_y
_atom_site_fract_z
_atom_site_U_iso_or_equiv
_atom_site_adp_type
_atom_site_occupancy
_atom_site_calc_flag
_atom_site_disorder_assembly
_atom_site_disorder_group
_atom_site_refinement_flags_posn
_atom_site_refinement_flags_adp
S1 S 0.71168(9) 0.89524(7) 0.11658(3) 0.0398(2) Uani 1 d . . . .
O3 O 0.8094(2) 1.1013(2) 0.16790(8) 0.0419(6) Uani 1 d . . . .
N2 N 0.7791(3) 1.3169(2) 0.14150(11) 0.0365(7) Uani 1 d . . . .
O2 O 0.6640(3) 0.8706(2) 0.16871(9) 0.0562(7) Uani 1 d . . . .
C27 C 0.9609(3) 1.2008(3) 0.06541(12) 0.0408(9) Uani 1 d . . . .
C10 C 0.7399(3) 1.2358(3) 0.10098(12) 0.0334(8) Uani 1 d . . . .
O5 O 0.7681(3) 1.4779(2) 0.09219(9) 0.0541(7) Uani 1 d . . . .
N1 N 0.6903(3) 1.0336(2) 0.10078(10) 0.0345(6) Uani 1 d . . . .
C8 C 0.5556(3) 1.1581(3) 0.05354(12) 0.0344(8) Uani 1 d . . . .
H8 H 0.4909 1.1672 0.0297 0.041 Uiso 1 calc . . R .
C5 C 0.5533(3) 0.9438(3) 0.04257(13) 0.0408(8) Uani 1 d . . . .
C19 C 0.7943(3) 1.4296(3) 0.13423(13) 0.0387(8) Uani 1 d . . . .
C11 C 0.7482(3) 1.1199(3) 0.12836(11) 0.0317(7) Uani 1 d . . . .
O6 O 0.5323(3) 1.1664(3) 0.17404(10) 0.0569(8) Uani 1 d . . . .
C13 C 0.4843(3) 1.2719(3) 0.16443(14) 0.0450(9) Uani 1 d . . . .
C20 C 0.8459(3) 1.4915(3) 0.18179(13) 0.0399(8) Uani 1 d . . . .
O1 O 0.8345(2) 0.8641(2) 0.10556(11) 0.0577(7) Uani 1 d . . . .
C28 C 1.0006(4) 1.0910(4) 0.05787(17) 0.0589(11) Uani 1 d . . . .
H28 H 0.9456 1.0362 0.0460 0.071 Uiso 1 calc . . R .
C25 C 0.8096(4) 1.6016(3) 0.19072(16) 0.0541(10) Uani 1 d . . . .
H25 H 0.7557 1.6367 0.1670 0.065 Uiso 1 calc . . R .
C12 C 0.5233(3) 1.3220(3) 0.11643(13) 0.0390(8) Uani 1 d . . . .
C4 C 0.4665(4) 0.9242(4) 0.00263(15) 0.0558(11) Uani 1 d . . . .
H4 H 0.4261 0.9844 -0.0138 0.067 Uiso 1 calc . . R .
C7 C 0.5943(3) 1.0545(3) 0.06346(11) 0.0340(8) Uani 1 d . . . .
C14 C 0.4050(4) 1.3276(4) 0.19873(17) 0.0598(12) Uani 1 d . . . .
H14 H 0.3809 1.2936 0.2307 0.072 Uiso 1 calc . . R .
C9 C 0.6098(3) 1.2622(3) 0.07838(13) 0.0368(8) Uani 1 d . . . .
H9 H 0.6227 1.3153 0.0486 0.044 Uiso 1 calc . . R .
C6 C 0.6100(4) 0.8531(3) 0.06619(14) 0.0439(9) Uani 1 d . . . .
C32 C 1.0446(4) 1.2806(4) 0.08351(14) 0.0537(10) Uani 1 d . . . .
H32 H 1.0200 1.3553 0.0889 0.064 Uiso 1 calc . . R .
C24 C 0.8534(4) 1.6607(4) 0.23521(19) 0.0694(13) Uani 1 d . . . .
H24 H 0.8280 1.7350 0.2413 0.083 Uiso 1 calc . . R .
C26 C 0.8304(3) 1.2333(3) 0.05263(12) 0.0399(8) Uani 1 d . . . .
H26A H 0.7992 1.1803 0.0261 0.048 Uiso 1 calc . . R .
H26B H 0.8310 1.3080 0.0362 0.048 Uiso 1 calc . . R .
C21 C 0.9299(4) 1.4424(4) 0.21608(17) 0.0573(11) Uani 1 d . . . .
H21 H 0.9571 1.3688 0.2097 0.069 Uiso 1 calc . . R .
C17 C 0.4777(4) 1.4277(3) 0.10438(17) 0.0579(11) Uani 1 d . . . .
H17 H 0.5017 1.4624 0.0725 0.069 Uiso 1 calc . . R .
C15 C 0.3619(4) 1.4336(5) 0.1853(2) 0.0729(14) Uani 1 d . . . .
H15 H 0.3083 1.4713 0.2082 0.087 Uiso 1 calc . . R .
C31 C 1.1658(4) 1.2495(5) 0.09372(16) 0.0678(14) Uani 1 d . . . .
H31 H 1.2214 1.3034 0.1059 0.081 Uiso 1 calc . . R .
C1 C 0.5866(4) 0.7405(4) 0.05208(17) 0.0613(12) Uani 1 d . . . .
H1 H 0.6262 0.6801 0.0688 0.074 Uiso 1 calc . . R .
C22 C 0.9735(4) 1.5023(4) 0.25981(18) 0.0662(13) Uani 1 d . . . .
H22 H 1.0307 1.4691 0.2826 0.079 Uiso 1 calc . . R .
C18 C 0.4865(6) 1.1031(5) 0.21822(19) 0.0939(19) Uani 1 d . . . .
H18A H 0.3991 1.0976 0.2156 0.141 Uiso 1 calc . . GR .
H18B H 0.5080 1.1405 0.2511 0.141 Uiso 1 calc . . GR .
H18C H 0.5214 1.0282 0.2178 0.141 Uiso 1 calc . . GR .
C30 C 1.2024(4) 1.1399(5) 0.08581(19) 0.0767(15) Uani 1 d . . . .
H30 H 1.2830 1.1193 0.0928 0.092 Uiso 1 calc . . R .
C23 C 0.9328(4) 1.6107(4) 0.26974(18) 0.0638(12) Uani 1 d . . . .
H23 H 0.9596 1.6496 0.3000 0.077 Uiso 1 calc . . R .
C29 C 1.1217(4) 1.0603(5) 0.06769(19) 0.0747(14) Uani 1 d . . . .
H29 H 1.1472 0.9859 0.0619 0.090 Uiso 1 calc . . R .
Cl1 Cl 0.1958(5) 0.7061(3) 0.2135(2) 0.131(2) Uani 0.50 d A 1 . U
C2 C 0.5016(5) 0.7238(4) 0.0120(2) 0.0810(16) Uani 1 d . . . .
H2A H 0.4840 0.6503 0.0007 0.097 Uiso 1 calc . . R .
C3 C 0.4422(5) 0.8144(5) -0.01175(19) 0.0761(15) Uani 1 d . . . .
H3 H 0.3840 0.8003 -0.0382 0.091 Uiso 1 calc . . R .
Cl3 Cl 0.3510(5) 0.8507(6) 0.1573(3) 0.172(2) Uani 0.50 d A 1 . U
Cl2 Cl 0.1693(7) 0.7383(5) 0.1034(2) 0.179(2) Uani 0.50 d A 1 . U
C33 C 0.2175(6) 0.8076(6) 0.1642(2) 0.106(2) Uani 1 d . . . .
H33A H 0.1833 0.8825 0.1724 0.127 Uiso 0.50 calc A 2 R .
H33 H 0.1638 0.8725 0.1713 0.127 Uiso 0.50 calc A 1 R .
C16 C 0.3979(5) 1.4843(4) 0.1378(2) 0.0754(14) Uani 1 d . . . .
H16 H 0.3686 1.5557 0.1284 0.090 Uiso 1 calc . . R .
Cl1B Cl 0.1113(6) 0.7263(10) 0.1505(5) 0.290(5) Uani 0.50 d A 2 . U
Cl2B Cl 0.3150(7) 0.8213(7) 0.1126(4) 0.235(4) Uani 0.50 d A 2 . U
Cl3B Cl 0.2859(9) 0.7567(8) 0.2202(2) 0.263(5) Uani 0.50 d A 2 . U
H2 H 0.798(3) 1.291(3) 0.1687(13) 0.036(10) Uiso 1 d . . . .

loop_
_atom_site_aniso_label
_atom_site_aniso_U_11
_atom_site_aniso_U_22
_atom_site_aniso_U_33
_atom_site_aniso_U_23
_atom_site_aniso_U_13
_atom_site_aniso_U_12
S1 0.0484(5) 0.0306(4) 0.0402(4) 0.0004(4) -0.0032(4) 0.0031(4)
O3 0.0464(14) 0.0414(14) 0.0379(11) 0.0027(11) -0.0146(11) 0.0002(13)
N2 0.0463(18) 0.0321(16) 0.0310(14) -0.0002(13) -0.0064(14) -0.0031(15)
O2 0.0790(19) 0.0486(17) 0.0409(13) 0.0115(12) 0.0036(13) 0.0019(15)
C27 0.040(2) 0.051(2) 0.0313(16) 0.0051(17) 0.0044(15) -0.0053(19)
C10 0.0374(18) 0.0316(18) 0.0311(15) 0.0001(13) -0.0064(13) -0.0022(15)
O5 0.0713(19) 0.0442(15) 0.0468(14) 0.0115(12) -0.0140(13) -0.0124(14)
N1 0.0394(16) 0.0282(14) 0.0359(13) -0.0019(11) -0.0068(12) 0.0013(13)
C8 0.0346(18) 0.037(2) 0.0318(16) -0.0005(15) -0.0076(14) -0.0014(16)
C5 0.048(2) 0.037(2) 0.0377(17) -0.0059(16) -0.0053(16) -0.0074(18)
C19 0.0372(19) 0.0358(19) 0.0430(18) 0.0013(15) -0.0044(15) -0.0040(18)
C11 0.0332(17) 0.0323(18) 0.0298(14) -0.0011(13) -0.0016(13) 0.0007(15)
O6 0.0643(18) 0.0619(19) 0.0446(13) 0.0153(14) 0.0138(13) 0.0179(16)
C13 0.040(2) 0.049(2) 0.0464(19) -0.0079(18) -0.0031(17) 0.0012(19)
C20 0.039(2) 0.038(2) 0.0431(18) -0.0010(16) -0.0048(16) -0.0063(17)
O1 0.0468(15) 0.0466(16) 0.0796(18) -0.0068(14) -0.0022(14) 0.0123(14)
C28 0.050(2) 0.061(3) 0.067(2) -0.009(2) 0.009(2) 0.000(2)
C25 0.047(2) 0.043(2) 0.072(2) -0.009(2) -0.012(2) 0.004(2)
C12 0.0379(18) 0.0391(19) 0.0400(17) -0.0085(17) -0.0075(16) 0.0014(17)
C4 0.065(3) 0.053(3) 0.049(2) -0.0046(19) -0.019(2) -0.008(2)
C7 0.0373(18) 0.040(2) 0.0250(14) -0.0022(15) -0.0057(14) -0.0015(17)
C14 0.048(2) 0.075(3) 0.056(2) -0.016(2) 0.003(2) 0.004(2)
C9 0.045(2) 0.0326(19) 0.0328(16) 0.0043(15) -0.0059(15) 0.0013(17)
C6 0.051(2) 0.040(2) 0.0409(18) -0.0067(17) -0.0037(17) -0.0088(19)
C32 0.053(2) 0.063(3) 0.045(2) 0.001(2) -0.0057(19) -0.013(2)
C24 0.055(3) 0.061(3) 0.093(3) -0.033(3) -0.008(3) 0.005(2)
C26 0.0416(19) 0.045(2) 0.0331(16) 0.0037(16) -0.0016(15) -0.0066(18)
C21 0.065(3) 0.038(2) 0.069(2) -0.002(2) -0.025(2) -0.007(2)
C17 0.064(3) 0.040(2) 0.070(3) -0.003(2) 0.001(2) 0.004(2)
C15 0.059(3) 0.073(3) 0.087(3) -0.035(3) 0.005(3) 0.009(3)
C31 0.048(3) 0.100(4) 0.055(2) 0.003(3) -0.009(2) -0.027(3)
C1 0.075(3) 0.039(2) 0.070(3) -0.005(2) -0.006(2) -0.007(2)
C22 0.072(3) 0.061(3) 0.066(3) 0.001(2) -0.030(2) -0.017(3)
C18 0.115(4) 0.098(4) 0.068(3) 0.035(3) 0.033(3) 0.031(4)
C30 0.043(2) 0.112(5) 0.075(3) 0.016(3) 0.007(2) 0.012(3)
C23 0.061(3) 0.068(3) 0.062(3) -0.025(2) -0.003(2) -0.020(3)
C29 0.058(3) 0.083(4) 0.083(3) 0.013(3) 0.012(3) 0.009(3)
Cl1 0.170(5) 0.072(2) 0.150(4) 0.037(2) 0.101(4) 0.034(3)
C2 0.096(4) 0.048(3) 0.099(4) -0.027(3) -0.022(3) -0.018(3)
C3 0.085(4) 0.068(4) 0.075(3) -0.021(3) -0.027(3) -0.012(3)
Cl3 0.124(4) 0.193(5) 0.200(5) 0.032(4) 0.023(4) -0.072(4)
Cl2 0.208(6) 0.168(4) 0.160(4) -0.011(4) -0.092(4) 0.062(5)
C33 0.101(5) 0.113(5) 0.104(4) 0.012(4) 0.025(4) 0.035(4)
C16 0.077(3) 0.047(3) 0.103(4) -0.021(3) -0.001(3) 0.016(3)
Cl1B 0.119(4) 0.402(12) 0.349(11) -0.054(10) 0.012(6) -0.074(6)
Cl2B 0.193(6) 0.233(7) 0.279(7) 0.152(6) 0.149(6) 0.117(6)
Cl3B 0.336(10) 0.368(11) 0.083(3) -0.021(5) -0.031(5) 0.245(9)

loop_
_atom_type_symbol
_atom_type_description
_atom_type_scat_dispersion_real
_atom_type_scat_dispersion_imag
_atom_type_scat_source
C C 0.0033 0.0016 'International Tables Vol C Tables 4.2.6.8 and 6.1.1.4'
H H 0.0000 0.0000 'International Tables Vol C Tables 4.2.6.8 and 6.1.1.4'
Cl Cl 0.1484 0.1585 'International Tables Vol C Tables 4.2.6.8 and 6.1.1.4'
N N 0.0061 0.0033 'International Tables Vol C Tables 4.2.6.8 and 6.1.1.4'
O O 0.0106 0.0060 'International Tables Vol C Tables 4.2.6.8 and 6.1.1.4'
S S 0.1246 0.1234 'International Tables Vol C Tables 4.2.6.8 and 6.1.1.4'

loop_
_geom_angle_atom_site_label_1
_geom_angle_atom_site_label_2
_geom_angle_atom_site_label_3
_geom_angle
O2 S1 N1 110.87(15)
O2 S1 C6 111.24(18)
N1 S1 C6 91.09(16)
O1 S1 O2 117.93(17)
O1 S1 N1 109.55(16)
O1 S1 C6 112.94(18)
C10 N2 H2 116(3)
C19 N2 C10 126.1(3)
C19 N2 H2 118(3)
C28 C27 C32 118.2(4)
C28 C27 C26 120.5(4)
C32 C27 C26 121.3(4)
N2 C10 C11 105.0(2)
N2 C10 C9 112.8(3)
N2 C10 C26 111.2(3)
C11 C10 C9 113.1(3)
C11 C10 C26 106.9(3)
C26 C10 C9 107.7(2)
C11 N1 S1 122.0(2)
C11 N1 C7 122.4(3)
C7 N1 S1 114.8(2)
C7 C8 H8 118.1
C7 C8 C9 123.8(3)
C9 C8 H8 118.1
C4 C5 C7 127.3(4)
C6 C5 C4 119.1(4)
C6 C5 C7 113.7(3)
N2 C19 C20 114.7(3)
O5 C19 N2 122.8(3)
O5 C19 C20 122.5(3)
O3 C11 C10 123.8(3)
O3 C11 N1 121.7(3)
N1 C11 C10 114.1(2)
C13 O6 C18 118.5(3)
O6 C13 C12 114.5(3)
O6 C13 C14 124.3(4)
C14 C13 C12 121.2(4)
C25 C20 C19 118.5(3)
C25 C20 C21 119.2(3)
C21 C20 C19 122.3(3)
C27 C28 H28 119.4
C27 C28 C29 121.3(5)
C29 C28 H28 119.4
C20 C25 H25 120.0
C20 C25 C24 120.0(4)
C24 C25 H25 120.0
C13 C12 C9 121.9(3)
C17 C12 C13 117.3(3)
C17 C12 C9 120.8(3)
C5 C4 H4 120.8
C3 C4 C5 118.4(4)
C3 C4 H4 120.8
N1 C7 C5 107.6(3)
C8 C7 N1 121.4(3)
C8 C7 C5 131.1(3)
C13 C14 H14 120.2
C15 C14 C13 119.7(4)
C15 C14 H14 120.2
C10 C9 H9 105.5
C8 C9 C10 110.3(3)
C8 C9 C12 113.2(3)
C8 C9 H9 105.5
C12 C9 C10 115.9(3)
C12 C9 H9 105.5
C5 C6 S1 112.0(3)
C5 C6 C1 123.4(4)
C1 C6 S1 124.6(3)
C27 C32 H32 119.8
C27 C32 C31 120.5(5)
C31 C32 H32 119.8
C25 C24 H24 119.8
C23 C24 C25 120.5(4)
C23 C24 H24 119.8
C27 C26 C10 116.2(3)
C27 C26 H26A 108.2
C27 C26 H26B 108.2
C10 C26 H26A 108.2
C10 C26 H26B 108.2
H26A C26 H26B 107.4
C20 C21 H21 119.9
C20 C21 C22 120.2(4)
C22 C21 H21 119.9
C12 C17 H17 118.8
C12 C17 C16 122.4(4)
C16 C17 H17 118.8
C14 C15 H15 119.9
C14 C15 C16 120.1(4)
C16 C15 H15 119.9
C32 C31 H31 120.0
C30 C31 C32 120.0(4)
C30 C31 H31 120.0
C6 C1 H1 121.9
C2 C1 C6 116.2(4)
C2 C1 H1 121.9
C21 C22 H22 119.9
C23 C22 C21 120.2(4)
C23 C22 H22 119.9
O6 C18 H18A 109.5
O6 C18 H18B 109.5
O6 C18 H18C 109.5
H18A C18 H18B 109.5
H18A C18 H18C 109.5
H18B C18 H18C 109.5
C31 C30 H30 119.8
C29 C30 C31 120.4(4)
C29 C30 H30 119.8
C24 C23 C22 119.8(4)
C24 C23 H23 120.1
C22 C23 H23 120.1
C28 C29 H29 120.2
C30 C29 C28 119.6(5)
C30 C29 H29 120.2
C1 C2 H2A 119.4
C1 C2 C3 121.1(4)
C3 C2 H2A 119.4
C4 C3 C2 121.8(4)
C4 C3 H3 119.1
C2 C3 H3 119.1
Cl1 C33 Cl2 104.1(5)
Cl1 C33 H33A 114.9
Cl1 C33 H33 109.2
Cl3 C33 Cl1 115.6(5)
Cl3 C33 Cl2 109.3(5)
Cl3 C33 H33A 95.1
Cl3 C33 H33 109.2
Cl3 C33 Cl2B 44.6(4)
Cl3 C33 Cl3B 78.0(6)
Cl2 C33 H33A 118.1
Cl2 C33 H33 109.2
H33A C33 H33 14.4
Cl1B C33 Cl1 68.0(6)
Cl1B C33 Cl3 152.2(7)
Cl1B C33 Cl2 46.5(4)
Cl1B C33 H33A 108.4
Cl1B C33 H33 94.1
Cl1B C33 Cl2B 111.6(7)
Cl1B C33 Cl3B 107.2(7)
Cl2B C33 Cl1 134.2(5)
Cl2B C33 Cl2 65.5(5)
Cl2B C33 H33A 108.4
Cl2B C33 H33 116.4
Cl2B C33 Cl3B 112.6(6)
Cl3B C33 Cl1 39.7(4)
Cl3B C33 Cl2 131.5(5)
Cl3B C33 H33A 108.4
Cl3B C33 H33 113.2
C17 C16 C15 119.3(5)
C17 C16 H16 120.4
C15 C16 H16 120.4

loop_
_geom_bond_atom_site_label_1
_geom_bond_atom_site_label_2
_geom_bond_distance
S1 O2 1.428(2)
S1 N1 1.692(3)
S1 O1 1.419(3)
S1 C6 1.748(4)
O3 C11 1.210(3)
N2 C10 1.453(4)
N2 C19 1.350(5)
N2 H2 0.77(3)
C27 C28 1.376(6)
C27 C32 1.387(5)
C27 C26 1.511(5)
C10 C11 1.528(4)
C10 C9 1.562(5)
C10 C26 1.559(4)
O5 C19 1.225(4)
N1 C11 1.379(4)
N1 C7 1.424(4)
C8 H8 0.9300
C8 C7 1.314(5)
C8 C9 1.494(5)
C5 C4 1.394(5)
C5 C7 1.473(5)
C5 C6 1.368(5)
C19 C20 1.500(5)
O6 C13 1.369(5)
O6 C18 1.420(5)
C13 C12 1.399(5)
C13 C14 1.383(5)
C20 C25 1.373(5)
C20 C21 1.380(5)
C28 H28 0.9300
C28 C29 1.394(6)
C25 H25 0.9300
C25 C24 1.393(6)
C12 C9 1.513(5)
C12 C17 1.373(5)
C4 H4 0.9300
C4 C3 1.368(6)
C14 H14 0.9300
C14 C15 1.376(7)
C9 H9 0.9800
C6 C1 1.395(5)
C32 H32 0.9300
C32 C31 1.398(6)
C24 H24 0.9300
C24 C23 1.356(6)
C26 H26A 0.9700
C26 H26B 0.9700
C21 H21 0.9300
C21 C22 1.382(6)
C17 H17 0.9300
C17 C16 1.377(6)
C15 H15 0.9300
C15 C16 1.381(7)
C31 H31 0.9300
C31 C30 1.366(7)
C1 H1 0.9300
C1 C2 1.378(6)
C22 H22 0.9300
C22 C23 1.374(7)
C18 H18A 0.9600
C18 H18B 0.9600
C18 H18C 0.9600
C30 H30 0.9300
C30 C29 1.364(7)
C23 H23 0.9300
C29 H29 0.9300
Cl1 C33 1.729(7)
C2 H2A 0.9300
C2 C3 1.382(7)
C3 H3 0.9300
Cl3 C33 1.554(8)
Cl2 C33 1.799(9)
C33 H33A 0.9800
C33 H33 0.9800
C33 Cl1B 1.543(10)
C33 Cl2B 1.677(8)
C33 Cl3B 1.692(8)
C16 H16 0.9300

loop_
_geom_torsion_atom_site_label_1
_geom_torsion_atom_site_label_2
_geom_torsion_atom_site_label_3
_geom_torsion_atom_site_label_4
_geom_torsion
S1 N1 C11 O3 -6.0(4)
S1 N1 C11 C10 167.3(2)
S1 N1 C7 C8 169.9(3)
S1 N1 C7 C5 -9.0(3)
S1 C6 C1 C2 178.8(4)
N2 C10 C11 O3 -20.1(4)
N2 C10 C11 N1 166.8(3)
N2 C10 C9 C8 -159.1(3)
N2 C10 C9 C12 -28.9(4)
N2 C10 C26 C27 60.1(4)
N2 C19 C20 C25 -147.1(4)
N2 C19 C20 C21 34.0(5)
O2 S1 N1 C11 65.8(3)
O2 S1 N1 C7 -104.3(2)
O2 S1 C6 C5 106.7(3)
O2 S1 C6 C1 -72.1(4)
C27 C28 C29 C30 0.9(7)
C27 C32 C31 C30 0.1(6)
C10 N2 C19 O5 5.1(6)
C10 N2 C19 C20 -174.9(3)
O5 C19 C20 C25 32.8(5)
O5 C19 C20 C21 -146.1(4)
N1 S1 C6 C5 -6.3(3)
N1 S1 C6 C1 175.0(4)
C5 C4 C3 C2 -0.4(8)
C5 C6 C1 C2 0.2(6)
C19 N2 C10 C11 175.3(3)
C19 N2 C10 C9 -61.1(4)
C19 N2 C10 C26 60.0(5)
C19 C20 C25 C24 178.4(4)
C19 C20 C21 C22 -179.1(4)
C11 C10 C9 C8 -40.1(3)
C11 C10 C9 C12 90.2(3)
C11 C10 C26 C27 -54.0(4)
C11 N1 C7 C8 -0.2(5)
C11 N1 C7 C5 -179.1(3)
O6 C13 C12 C9 1.0(5)
O6 C13 C12 C17 179.6(3)
O6 C13 C14 C15 -179.9(4)
C13 C12 C9 C10 -63.2(4)
C13 C12 C9 C8 65.7(4)
C13 C12 C17 C16 0.7(6)
C13 C14 C15 C16 -0.1(7)
C20 C25 C24 C23 0.6(7)
C20 C21 C22 C23 0.6(7)
O1 S1 N1 C11 -66.0(3)
O1 S1 N1 C7 123.9(2)
O1 S1 C6 C5 -118.1(3)
O1 S1 C6 C1 63.2(4)
C28 C27 C32 C31 0.0(5)
C28 C27 C26 C10 97.4(4)
C25 C20 C21 C22 2.1(6)
C25 C24 C23 C22 2.2(7)
C12 C13 C14 C15 0.9(6)
C12 C17 C16 C15 0.1(7)
C4 C5 C7 N1 -175.6(4)
C4 C5 C7 C8 5.6(7)
C4 C5 C6 S1 -178.1(3)
C4 C5 C6 C1 0.7(6)
C7 N1 C11 O3 163.4(3)
C7 N1 C11 C10 -23.3(4)
C7 C8 C9 C10 18.8(5)
C7 C8 C9 C12 -112.9(4)
C7 C5 C4 C3 179.1(4)
C7 C5 C6 S1 2.2(4)
C7 C5 C6 C1 -179.0(4)
C14 C13 C12 C9 -179.8(3)
C14 C13 C12 C17 -1.2(5)
C14 C15 C16 C17 -0.4(7)
C9 C10 C11 O3 -143.6(3)
C9 C10 C11 N1 43.3(4)
C9 C10 C26 C27 -175.8(3)
C9 C8 C7 N1 2.0(5)
C9 C8 C7 C5 -179.3(3)
C9 C12 C17 C16 179.3(4)
C6 S1 N1 C11 179.1(3)
C6 S1 N1 C7 9.0(3)
C6 C5 C4 C3 -0.6(6)
C6 C5 C7 N1 4.1(4)
C6 C5 C7 C8 -174.7(4)
C6 C1 C2 C3 -1.1(7)
C32 C27 C28 C29 -0.4(6)
C32 C27 C26 C10 -84.5(4)
C32 C31 C30 C29 0.3(7)
C26 C27 C28 C29 177.8(4)
C26 C27 C32 C31 -178.2(3)
C26 C10 C11 O3 98.1(3)
C26 C10 C11 N1 -75.1(3)
C26 C10 C9 C8 77.8(3)
C26 C10 C9 C12 -152.0(3)
C21 C20 C25 C24 -2.7(6)
C21 C22 C23 C24 -2.8(7)
C17 C12 C9 C10 118.2(4)
C17 C12 C9 C8 -112.9(4)
C31 C30 C29 C28 -0.8(7)
C1 C2 C3 C4 1.3(8)
C18 O6 C13 C12 -172.3(4)
C18 O6 C13 C14 8.6(6)
